data_4514703
loop_
_publ_author_name
'Schild, Dirk J.'
'Peters, Jonas C.'

_publ_section_title
;
 Light Enhanced Fe-Mediated Nitrogen Fixation: Mechanistic Insights
 Regarding H<sub>2</sub> Elimination, HER, and NH<sub>3</sub> Generation.
;
_journal_issue 5
_journal_name_full 'ACS catalysis'
_journal_page_first 4286
_journal_page_last 4295
_journal_paper_doi 10.1021/acscatal.9b00523
_journal_volume 9
_journal_year 2019
_chemical_formula_moiety 'C40 H61 Fe K N2 O4 P3'
_chemical_formula_sum 'C40 H61 Fe K N2 O4 P3'
_chemical_formula_weight 816.72
_chemical_name_systematic P2PFeanion
_space_group_crystal_system orthorhombic
_space_group_IT_number 62
_space_group_name_Hall '-P 2ac 2n'
_space_group_name_H-M_alt 'P n m a'
_symmetry_space_group_name_Hall '-P 2ac 2n'
_symmetry_space_group_name_H-M 'P n m a'
_atom_sites_solution_hydrogens geom
_atom_sites_solution_primary dual
_audit_creation_date 2018-11-06
_audit_creation_method
;
Olex2 1.2
(compiled May 18 2018 14:05:52 for OlexSys, GUI svn.r5506)
;
_cell_angle_alpha 90
_cell_angle_beta 90
_cell_angle_gamma 90
_cell_formula_units_Z 4
_cell_length_a 25.9569(13)
_cell_length_b 17.0296(9)
_cell_length_c 12.1851(6)
_cell_measurement_reflns_used 9390
_cell_measurement_temperature 100(2)
_cell_measurement_theta_max 27.48
_cell_measurement_theta_min 2.59
_cell_volume 5386.2(5)
_computing_cell_refinement 'SAINT v8.37A (Bruker, 2015)'
_computing_data_reduction 'SAINT v8.37A (Bruker, 2015)'
_computing_molecular_graphics 'Olex2 (Dolomanov et al., 2009)'
_computing_publication_material 'Olex2 (Dolomanov et al., 2009)'
_computing_structure_refinement 'ShelXL (Sheldrick, 2015)'
_computing_structure_solution 'ShelXT (Sheldrick, 2015)'
_diffrn_ambient_temperature 100(2)
_diffrn_measured_fraction_theta_full 0.996
_diffrn_measured_fraction_theta_max 0.995
_diffrn_measurement_device_type 'Bruker APEX-II CCD'
_diffrn_measurement_method '\f and \w scans'
_diffrn_radiation_type MoK\a
_diffrn_radiation_wavelength 0.71073
_diffrn_reflns_av_R_equivalents 0.0545
_diffrn_reflns_av_unetI/netI 0.0235
_diffrn_reflns_Laue_measured_fraction_full 0.996
_diffrn_reflns_Laue_measured_fraction_max 0.995
_diffrn_reflns_limit_h_max 33
_diffrn_reflns_limit_h_min -33
_diffrn_reflns_limit_k_max 22
_diffrn_reflns_limit_k_min -20
_diffrn_reflns_limit_l_max 15
_diffrn_reflns_limit_l_min -15
_diffrn_reflns_number 73356
_diffrn_reflns_point_group_measured_fraction_full 0.996
_diffrn_reflns_point_group_measured_fraction_max 0.995
_diffrn_reflns_theta_full 25.242
_diffrn_reflns_theta_max 27.506
_diffrn_reflns_theta_min 2.293
_diffrn_standards_number 0
_exptl_absorpt_coefficient_mu 0.478
_exptl_absorpt_correction_T_max 0.7456
_exptl_absorpt_correction_T_min 0.6723
_exptl_absorpt_correction_type multi-scan
_exptl_absorpt_process_details
'SADABS-2016/2 (Bruker,2016/2) was used for absorption correction. wR2(int) was 0.1363 before and 0.0568 after correction. The Ratio of minimum to maximum transmission is 0.9017. The \l/2 correction factor is Not present.'
_exptl_crystal_colour 'clear brown'
_exptl_crystal_colour_lustre clear
_exptl_crystal_colour_primary brown
_exptl_crystal_density_diffrn 1.007
_exptl_crystal_description block
_exptl_crystal_F_000 1728
_exptl_crystal_size_max 0.22
_exptl_crystal_size_mid 0.16
_exptl_crystal_size_min 0.12
_refine_diff_density_max 3.977
_refine_diff_density_min -1.496
_refine_diff_density_rms 0.242
_refine_ls_extinction_method none
_refine_ls_goodness_of_fit_ref 1.123
_refine_ls_hydrogen_treatment constr
_refine_ls_matrix_type full
_refine_ls_number_parameters 287
_refine_ls_number_reflns 6368
_refine_ls_number_restraints 303
_refine_ls_restrained_S_all 1.114
_refine_ls_R_factor_all 0.1162
_refine_ls_R_factor_gt 0.1026
_refine_ls_shift/su_max 0.000
_refine_ls_shift/su_mean 0.000
_refine_ls_structure_factor_coef Fsqd
_refine_ls_weighting_details 'w=1/[\s^2^(Fo^2^)+(0.1969P)^2^+18.6631P] where P=(Fo^2^+2Fc^2^)/3'
_refine_ls_weighting_scheme calc
_refine_ls_wR_factor_gt 0.3059
_refine_ls_wR_factor_ref 0.3201
_reflns_Friedel_coverage 0.000
_reflns_number_gt 5334
_reflns_number_total 6368
_reflns_threshold_expression 'I > 2\s(I)'
_cod_data_source_file cs9b00523_si_002.cif
_cod_data_source_block p17634pnma
_cod_database_code 4514703
_shelx_shelxl_version_number 2016/6
_shelx_space_group_comment
;
The symmetry employed for this shelxl refinement is uniquely defined
by the following loop, which should always be used as a source of
symmetry information in preference to the above space-group names.
They are only intended as comments.
;
_olex2_refinement_description
;
1. Fixed Uiso
 At 1.2 times of:
  All C(H) groups, All C(H,H) groups
 At 1.5 times of:
  All C(H,H,H) groups
2. Uiso/Uaniso restraints and constraints
Uanis(C21) \\sim Ueq, Uanis(C22) \\sim Ueq, Uanis(C24) \\sim Ueq: with sigma of
0.001 and sigma for terminal atoms of 0.001
3. Rigid body (RIGU) restrains
 All non-hydrogen atoms
 with sigma for 1-2 distances of 0.004 and sigma for 1-3 distances of 0.004
4. Others
 Fixed Sof: O2(0.5) O1(0.5) O3(0.5) C20(0.5) H20A(0.5) H20B(0.5) C21(0.5)
 H21A(0.5) H21B(0.5) C18(0.5) H18A(0.5) H18B(0.5) C19(0.5) H19A(0.5) H19B(0.5)
 C17(0.5) H17A(0.5) H17B(0.5) C22(0.5) H22A(0.5) H22B(0.5)
5.a Ternary CH refined with riding coordinates:
 C5(H5), C2(H2)
5.b Secondary CH2 refined with riding coordinates:
 C20(H20A,H20B), C21(H21A,H21B), C18(H18A,H18B), C19(H19A,H19B), C17(H17A,
 H17B), C23(H23A,H23B), C24(H24A,H24B), C22(H22A,H22B)
5.c Aromatic/amide H refined with riding coordinates:
 C11(H11), C10(H10), C8(H8), C14(H14), C15(H15), C9(H9), C16(H16)
5.d Idealised Me refined as rotating group:
 C6(H6A,H6B,H6C), C4(H4A,H4B,H4C), C3(H3A,H3B,H3C), C1(H1A,H1B,H1C)
;
_olex2_submission_special_instructions 'No special instructions were received'

loop_
_space_group_symop_operation_xyz
'x, y, z'
'-x+1/2, -y, z+1/2'
'-x, y+1/2, -z'
'x+1/2, -y+1/2, -z+1/2'
'-x, -y, -z'
'x-1/2, y, -z-1/2'
'x, -y-1/2, z'
'-x-1/2, y-1/2, z-1/2'

loop_
_atom_site_label
_atom_site_type_symbol
_atom_site_fract_x
_atom_site_fract_y
_atom_site_fract_z
_atom_site_U_iso_or_equiv
_atom_site_adp_type
_atom_site_occupancy
_atom_site_site_symmetry_order
_atom_site_calc_flag
_atom_site_refinement_flags_posn
_atom_site_refinement_flags_adp
_atom_site_refinement_flags_occupancy
_atom_site_disorder_assembly
_atom_site_disorder_group
Fe1 Fe 0.58416(3) 0.750000 0.74774(6) 0.0199(3) Uani 1 2 d S TU P A .
K1 K 0.75927(5) 0.750000 0.47671(12) 0.0342(4) Uani 1 2 d S TU P . .
P1 P 0.51961(6) 0.750000 0.64077(11) 0.0179(3) Uani 1 2 d S TU P . .
P2 P 0.56101(4) 0.63326(6) 0.79864(8) 0.0216(3) Uani 1 1 d . U . . .
C12 C 0.47798(16) 0.6634(2) 0.6626(3) 0.0198(8) Uani 1 1 d . U . . .
C7 C 0.49876(18) 0.6077(2) 0.7351(3) 0.0227(8) Uani 1 1 d . U . . .
N1 N 0.6429(2) 0.750000 0.6758(5) 0.0422(16) Uani 1 2 d S TU P . .
C13 C 0.5191(2) 0.750000 0.4886(5) 0.0222(11) Uani 1 2 d S TU P . .
C11 C 0.43152(17) 0.6471(3) 0.6087(4) 0.0249(9) Uani 1 1 d . U . . .
H11 H 0.417145 0.684863 0.560089 0.030 Uiso 1 1 calc R . . . .
C5 C 0.5486(2) 0.5980(3) 0.9429(4) 0.0287(9) Uani 1 1 d . U . . .
H5 H 0.546906 0.539349 0.942419 0.034 Uiso 1 1 calc R . . . .
C10 C 0.40651(19) 0.5766(3) 0.6257(4) 0.0296(9) Uani 1 1 d . U . . .
H10 H 0.374925 0.566275 0.589052 0.036 Uiso 1 1 calc R . . . .
C8 C 0.4729(2) 0.5371(3) 0.7504(4) 0.0333(11) Uani 1 1 d . U . . .
H8 H 0.486706 0.499109 0.799288 0.040 Uiso 1 1 calc R . . . .
C6 C 0.4981(3) 0.6298(3) 0.9877(4) 0.0401(12) Uani 1 1 d . U . . .
H6A H 0.496107 0.686380 0.973822 0.060 Uiso 1 1 calc GR . . . .
H6B H 0.496330 0.620040 1.066840 0.060 Uiso 1 1 calc GR . . . .
H6C H 0.469218 0.603378 0.951206 0.060 Uiso 1 1 calc GR . . . .
C14 C 0.52004(18) 0.6799(3) 0.4289(3) 0.0250(9) Uani 1 1 d . U . . .
H14 H 0.519865 0.631212 0.467067 0.030 Uiso 1 1 calc R . . . .
C15 C 0.52119(19) 0.6800(3) 0.3146(4) 0.0289(10) Uani 1 1 d . U . . .
H15 H 0.522025 0.631624 0.275865 0.035 Uiso 1 1 calc R . . . .
C9 C 0.4271(2) 0.5212(3) 0.6954(4) 0.0357(11) Uani 1 1 d . U . . .
H9 H 0.410059 0.472331 0.705921 0.043 Uiso 1 1 calc R . . . .
C16 C 0.5211(3) 0.750000 0.2571(5) 0.0305(14) Uani 1 2 d S TU P . .
H16 H 0.521015 0.750000 0.179147 0.037 Uiso 1 2 calc RS T P . .
C2 C 0.6000(3) 0.5474(3) 0.7480(4) 0.0429(14) Uani 1 1 d . U . . .
H2 H 0.586611 0.498180 0.782544 0.051 Uiso 1 1 calc R . . . .
O4 O 0.8382(3) 0.750000 0.3307(7) 0.078(2) Uani 1 2 d S TU P A .
N2 N 0.6801(3) 0.750000 0.6261(7) 0.082(3) Uani 1 2 d S TU P A .
C4 C 0.5924(3) 0.6235(5) 1.0182(5) 0.060(2) Uani 1 1 d . U . . .
H4A H 0.623185 0.592261 1.002199 0.091 Uiso 1 1 calc GR . . . .
H4B H 0.582247 0.615513 1.094870 0.091 Uiso 1 1 calc GR . . . .
H4C H 0.599931 0.679251 1.006017 0.091 Uiso 1 1 calc GR . . . .
C3 C 0.5963(3) 0.5400(5) 0.6236(5) 0.060(2) Uani 1 1 d . U . . .
H3A H 0.564140 0.513181 0.604101 0.091 Uiso 1 1 calc GR . . . .
H3B H 0.625635 0.509508 0.596201 0.091 Uiso 1 1 calc GR . . . .
H3C H 0.596696 0.592384 0.590440 0.091 Uiso 1 1 calc GR . . . .
C1 C 0.6569(3) 0.5580(6) 0.7799(8) 0.083(3) Uani 1 1 d . U . . .
H1A H 0.674826 0.587100 0.721925 0.125 Uiso 1 1 calc GR . . . .
H1B H 0.673023 0.506432 0.789185 0.125 Uiso 1 1 calc GR . . . .
H1C H 0.659127 0.587395 0.848930 0.125 Uiso 1 1 calc GR . . . .
O2 O 0.7804(4) 0.9254(6) 0.4796(7) 0.059(2) Uani 0.5 1 d . U . A -1
O1 O 0.6935(4) 0.8650(6) 0.3554(8) 0.059(2) Uani 0.5 1 d . U . A -1
O3 O 0.8358(3) 0.8305(6) 0.5909(9) 0.058(2) Uani 0.5 1 d . U . A -1
C20 C 0.8066(5) 0.9346(8) 0.5793(11) 0.057(3) Uani 0.5 1 d . U . . .
H20A H 0.814343 0.991051 0.588948 0.068 Uiso 0.5 1 calc R . . A .
H20B H 0.782918 0.919117 0.639267 0.068 Uiso 0.5 1 calc R . . . .
C21 C 0.8458(8) 0.8987(11) 0.5904(17) 0.077(3) Uani 0.5 1 d . U . A -1
H21A H 0.869728 0.910769 0.529424 0.092 Uiso 0.5 1 calc R . . A -1
H21B H 0.862668 0.913618 0.660301 0.092 Uiso 0.5 1 calc R . . A -1
C18 C 0.7164(4) 0.9346(7) 0.3496(11) 0.048(2) Uani 0.5 1 d . U . . .
H18A H 0.691291 0.972735 0.319447 0.058 Uiso 0.5 1 calc R . . A .
H18B H 0.745143 0.930694 0.296531 0.058 Uiso 0.5 1 calc R . . . .
C19 C 0.7370(6) 0.9669(8) 0.4541(13) 0.061(3) Uani 0.5 1 d . U . A .
H19A H 0.745364 1.023254 0.445351 0.073 Uiso 0.5 1 calc R . . . .
H19B H 0.711144 0.961459 0.513303 0.073 Uiso 0.5 1 calc R . . . .
C17 C 0.6961(4) 0.7951(7) 0.3074(9) 0.041(2) Uani 0.5 1 d . U . . .
H17A H 0.728556 0.803270 0.266213 0.050 Uiso 0.5 1 calc R . . A .
H17B H 0.668951 0.803270 0.251567 0.050 Uiso 0.5 1 calc R . . . .
C23 C 0.8610(6) 0.8160(9) 0.2821(11) 0.134(5) Uani 1 1 d . U . . .
H23A H 0.891977 0.833517 0.322681 0.161 Uiso 1 1 calc R . . A .
H23B H 0.836415 0.860234 0.275597 0.161 Uiso 1 1 calc R . . . .
C24 C 0.8756(5) 0.7795(7) 0.1632(11) 0.116(4) Uani 1 1 d . U . . .
H24A H 0.850565 0.798506 0.108025 0.139 Uiso 1 1 calc R . . . .
H24B H 0.910195 0.798507 0.141341 0.139 Uiso 1 1 calc R . . . .
C22 C 0.8771(6) 0.7775(9) 0.6193(14) 0.070(4) Uani 0.5 1 d . U . . .
H22A H 0.906187 0.792689 0.571046 0.084 Uiso 0.5 1 calc R . . A .
H22B H 0.887533 0.792685 0.694503 0.084 Uiso 0.5 1 calc R . . . .

loop_
_atom_site_aniso_label
_atom_site_aniso_U_11
_atom_site_aniso_U_22
_atom_site_aniso_U_33
_atom_site_aniso_U_23
_atom_site_aniso_U_13
_atom_site_aniso_U_12
Fe1 0.0200(5) 0.0267(5) 0.0129(4) 0.000 -0.0008(3) 0.000
K1 0.0215(7) 0.0569(10) 0.0243(7) 0.000 0.0025(5) 0.000
P1 0.0237(7) 0.0200(7) 0.0098(6) 0.000 -0.0014(5) 0.000
P2 0.0305(6) 0.0185(5) 0.0157(5) -0.0032(4) -0.0056(4) 0.0062(4)
C12 0.0271(19) 0.0187(18) 0.0137(16) -0.0025(14) -0.0034(14) -0.0010(15)
C7 0.034(2) 0.0176(18) 0.0169(17) -0.0044(14) -0.0053(16) 0.0026(16)
N1 0.027(3) 0.074(5) 0.026(3) 0.000 0.004(2) 0.000
C13 0.025(3) 0.028(3) 0.013(2) 0.000 -0.002(2) 0.000
C11 0.027(2) 0.029(2) 0.0187(19) -0.0004(16) -0.0031(16) -0.0012(17)
C5 0.047(3) 0.0187(19) 0.0198(19) 0.0035(16) -0.0098(18) -0.0033(18)
C10 0.031(2) 0.028(2) 0.029(2) -0.0053(18) -0.0044(18) -0.0045(18)
C8 0.050(3) 0.019(2) 0.032(2) 0.0019(17) -0.012(2) -0.0030(19)
C6 0.064(3) 0.035(3) 0.021(2) 0.0054(19) 0.004(2) 0.007(2)
C14 0.035(2) 0.023(2) 0.0172(18) 0.0012(15) -0.0021(16) 0.0010(17)
C15 0.042(3) 0.027(2) 0.0176(18) -0.0050(16) -0.0025(18) 0.0014(19)
C9 0.047(3) 0.022(2) 0.038(3) -0.0024(18) -0.006(2) -0.009(2)
C16 0.044(4) 0.036(3) 0.012(3) 0.000 -0.004(2) 0.000
C2 0.057(3) 0.034(3) 0.037(3) -0.013(2) -0.017(2) 0.024(3)
O4 0.085(5) 0.089(5) 0.062(4) 0.000 0.046(4) 0.000
N2 0.030(3) 0.167(11) 0.049(5) 0.000 0.019(3) 0.000
C4 0.064(4) 0.094(5) 0.023(3) 0.019(3) -0.021(3) -0.035(4)
C3 0.064(4) 0.078(5) 0.039(3) -0.031(3) -0.014(3) 0.042(4)
C1 0.061(4) 0.087(6) 0.101(6) -0.053(5) -0.035(4) 0.048(4)
O2 0.061(5) 0.075(6) 0.040(4) 0.011(4) 0.027(3) 0.004(4)
O1 0.058(5) 0.061(5) 0.059(5) 0.004(4) 0.035(4) 0.006(4)
O3 0.028(3) 0.064(4) 0.082(6) -0.055(4) 0.027(3) -0.022(3)
C20 0.064(6) 0.058(6) 0.048(5) -0.042(5) 0.023(4) -0.024(4)
C21 0.077(3) 0.077(3) 0.077(4) -0.0005(10) 0.0000(10) -0.0013(10)
C18 0.031(5) 0.044(5) 0.069(6) 0.030(5) 0.031(4) 0.026(4)
C19 0.066(6) 0.035(5) 0.082(7) 0.003(5) 0.045(5) 0.011(5)
C17 0.024(4) 0.055(5) 0.045(6) 0.021(4) -0.006(4) 0.015(4)
C23 0.155(12) 0.138(10) 0.109(8) 0.040(7) 0.076(9) -0.009(9)
C24 0.115(4) 0.117(4) 0.115(4) 0.0011(10) 0.0008(10) -0.0010(10)
C22 0.069(4) 0.071(4) 0.070(4) 0.0006(10) -0.0007(10) -0.0015(10)

loop_
_atom_type_symbol
_atom_type_description
_atom_type_scat_dispersion_real
_atom_type_scat_dispersion_imag
_atom_type_scat_source
C C 0.0033 0.0016 'International Tables Vol C Tables 4.2.6.8 and 6.1.1.4'
H H 0.0000 0.0000 'International Tables Vol C Tables 4.2.6.8 and 6.1.1.4'
Fe Fe 0.3463 0.8444 'International Tables Vol C Tables 4.2.6.8 and 6.1.1.4'
K K 0.2009 0.2494 'International Tables Vol C Tables 4.2.6.8 and 6.1.1.4'
N N 0.0061 0.0033 'International Tables Vol C Tables 4.2.6.8 and 6.1.1.4'
O O 0.0106 0.0060 'International Tables Vol C Tables 4.2.6.8 and 6.1.1.4'
P P 0.1023 0.0942 'International Tables Vol C Tables 4.2.6.8 and 6.1.1.4'

loop_
_geom_angle_atom_site_label_1
_geom_angle_atom_site_label_2
_geom_angle_atom_site_label_3
_geom_angle
_geom_angle_site_symmetry_1
_geom_angle_site_symmetry_3
P1 Fe1 P2 87.53(4) . .
P1 Fe1 P2 87.53(4) . 7_575
P2 Fe1 P2 133.05(7) 7_575 .
N1 Fe1 P1 112.2(2) . .
N1 Fe1 P2 112.52(4) . 7_575
N1 Fe1 P2 112.52(4) . .
O4 K1 N2 179.4(3) . .
O4 K1 O2 82.59(16) . .
O4 K1 O1 96.2(2) . .
O4 K1 O3 77.8(3) . .
N2 K1 O2 97.33(16) . .
N2 K1 O1 84.3(2) . .
N2 K1 O3 101.7(2) . .
O1 K1 O2 57.6(3) . .
O3 K1 O2 51.8(3) . .
O3 K1 O1 109.4(3) . .
C12 P1 Fe1 111.90(13) . .
C12 P1 Fe1 111.90(13) 7_575 .
C12 P1 C12 106.0(3) 7_575 .
C12 P1 C13 98.06(17) . .
C12 P1 C13 98.06(17) 7_575 .
C13 P1 Fe1 128.3(2) . .
C7 P2 Fe1 109.85(14) . .
C7 P2 C5 99.6(2) . .
C7 P2 C2 98.6(2) . .
C5 P2 Fe1 127.32(15) . .
C2 P2 Fe1 118.0(2) . .
C2 P2 C5 98.6(2) . .
C7 C12 P1 113.9(3) . .
C11 C12 P1 126.4(3) . .
C11 C12 C7 119.5(4) . .
C12 C7 P2 116.2(3) . .
C8 C7 P2 124.9(3) . .
C8 C7 C12 118.9(4) . .
N2 N1 Fe1 177.9(7) . .
C14 C13 P1 121.3(3) . .
C14 C13 P1 121.3(3) 7_575 .
C14 C13 C14 117.3(5) 7_575 .
C10 C11 C12 120.4(4) . .
C6 C5 P2 111.7(3) . .
C6 C5 C4 109.0(5) . .
C4 C5 P2 110.0(4) . .
C9 C10 C11 120.4(4) . .
C7 C8 C9 121.2(4) . .
C15 C14 C13 121.2(4) . .
C16 C15 C14 120.5(4) . .
C10 C9 C8 119.6(4) . .
C15 C16 C15 119.1(5) . 7_575
C3 C2 P2 110.9(4) . .
C3 C2 C1 108.8(6) . .
C1 C2 P2 110.0(4) . .
C23 O4 K1 126.6(6) . .
C23 O4 K1 126.6(6) 7_575 .
C23 O4 C23 106.7(12) . 7_575
N1 N2 K1 170.5(8) . .
C20 O2 K1 101.9(8) . .
C19 O2 K1 110.9(8) . .
C19 O2 C20 122.7(11) . .
C18 O1 K1 110.9(8) . .
C18 O1 C17 139.0(9) . .
C17 O1 K1 66.5(6) . .
C21 O3 K1 129.4(12) . .
C21 O3 C22 116.6(13) . .
C22 O3 K1 110.0(7) . .
C21 C20 O2 117.1(13) . .
O3 C21 C20 108.2(17) . .
O1 C18 C19 116.4(11) . .
O2 C19 C18 107.5(10) . .
O1 C17 C17 153.7(6) . 7_575
O4 C23 C24 99.7(11) . .
C24 C24 C23 112.6(6) 7_575 .
C22 C22 O3 128.6(7) 7_575 .

loop_
_geom_bond_atom_site_label_1
_geom_bond_atom_site_label_2
_geom_bond_distance
_geom_bond_site_symmetry_2
Fe1 P1 2.1227(16) .
Fe1 P2 2.1675(12) 7_575
Fe1 P2 2.1675(12) .
Fe1 N1 1.758(6) .
K1 O4 2.714(7) .
K1 N2 2.746(8) .
K1 O2 3.037(11) .
K1 O1 2.989(11) .
K1 O3 2.785(8) .
P1 C12 1.848(4) 7_575
P1 C12 1.848(4) .
P1 C13 1.855(6) .
P2 C7 1.844(5) .
P2 C5 1.885(5) .
P2 C2 1.882(5) .
C12 C7 1.404(6) .
C12 C11 1.401(6) .
C7 C8 1.389(7) .
N1 N2 1.140(10) .
C13 C14 1.398(5) 7_575
C13 C14 1.398(5) .
C11 C10 1.381(7) .
C5 C6 1.519(8) .
C5 C4 1.525(7) .
C10 C9 1.378(7) .
C8 C9 1.392(7) .
C14 C15 1.393(6) .
C15 C16 1.383(6) .
C2 C3 1.525(8) .
C2 C1 1.538(10) .
O4 C23 1.402(12) 7_575
O4 C23 1.402(12) .
O2 C20 1.401(17) .
O2 C19 1.366(18) .
O1 C18 1.327(16) .
O1 C17 1.328(16) .
O3 C21 1.19(2) .
O3 C22 1.445(19) .
C20 C21 1.19(2) .
C18 C19 1.49(2) .
C17 C17 1.54(2) 7_575
C23 C24 1.622(18) .
C24 C24 1.00(2) 7_575
C22 C22 0.94(3) 7_575

loop_
_geom_torsion_atom_site_label_1
_geom_torsion_atom_site_label_2
_geom_torsion_atom_site_label_3
_geom_torsion_atom_site_label_4
_geom_torsion
_geom_torsion_site_symmetry_1
_geom_torsion_site_symmetry_4
Fe1 P1 C12 C7 -7.5(3) . .
Fe1 P1 C12 C11 177.5(3) . .
Fe1 P1 C13 C14 88.7(5) . .
Fe1 P1 C13 C14 -88.7(5) . 7_575
Fe1 P2 C7 C12 2.9(4) . .
Fe1 P2 C7 C8 -180.0(4) . .
Fe1 P2 C5 C6 73.6(4) . .
Fe1 P2 C5 C4 -47.6(5) . .
Fe1 P2 C2 C3 -64.3(6) . .
Fe1 P2 C2 C1 56.1(6) . .
K1 O4 C23 C24 -146.7(8) . .
K1 O2 C20 C21 59.6(16) . .
K1 O2 C19 C18 -52.2(10) . .
K1 O1 C18 C19 -49.3(10) . .
K1 O1 C17 C17 42.9(12) . 7_575
K1 O3 C21 C20 34(2) . .
K1 O3 C22 C22 -15.9(10) . 7_575
P1 C12 C7 P2 2.8(4) . .
P1 C12 C7 C8 -174.6(4) . .
P1 C12 C11 C10 174.1(4) . .
P1 C13 C14 C15 -178.1(4) . .
P2 C7 C8 C9 -177.1(4) . .
C12 P1 C12 C7 -129.7(3) 7_575 .
C12 P1 C12 C11 55.2(5) 7_575 .
C12 P1 C13 C14 -37.6(5) . .
C12 P1 C13 C14 145.1(5) . 7_575
C12 P1 C13 C14 -145.1(5) 7_575 .
C12 P1 C13 C14 37.6(5) 7_575 7_575
C12 C7 C8 C9 -0.1(7) . .
C12 C11 C10 C9 -0.4(7) . .
C7 P2 C5 C6 -50.5(4) . .
C7 P2 C5 C4 -171.8(5) . .
C7 P2 C2 C3 53.8(6) . .
C7 P2 C2 C1 174.1(6) . .
C7 C12 C11 C10 -0.6(6) . .
C7 C8 C9 C10 -0.9(8) . .
C13 P1 C12 C7 129.4(3) . .
C13 P1 C12 C11 -45.6(4) . .
C13 C14 C15 C16 -0.4(8) . .
C11 C12 C7 P2 178.2(3) . .
C11 C12 C7 C8 0.8(6) . .
C11 C10 C9 C8 1.1(8) . .
C5 P2 C7 C12 138.5(3) . .
C5 P2 C7 C8 -44.4(4) . .
C5 P2 C2 C3 154.9(5) . .
C5 P2 C2 C1 -84.8(6) . .
C14 C13 C14 C15 -0.7(9) 7_575 .
C14 C15 C16 C15 1.6(11) . 7_575
C2 P2 C7 C12 -121.2(4) . .
C2 P2 C7 C8 56.0(5) . .
C2 P2 C5 C6 -150.9(4) . .
C2 P2 C5 C4 87.9(5) . .
O4 C23 C24 C24 -17.7(12) . 7_575
O2 C20 C21 O3 -65(2) . .
O1 C18 C19 O2 73.7(12) . .
C20 O2 C19 C18 -172.8(10) . .
C21 O3 C22 C22 -175.4(12) . 7_575
C18 O1 C17 C17 138.2(13) . 7_575
C19 O2 C20 C21 -175.7(15) . .
C17 O1 C18 C19 -127.1(16) . .
C23 O4 C23 C24 28.1(19) 7_575 .
C22 O3 C21 C20 -171.4(14) . .

loop_
_smtbx_masks_void_nr
_smtbx_masks_void_average_x
_smtbx_masks_void_average_y
_smtbx_masks_void_average_z
_smtbx_masks_void_volume
_smtbx_masks_void_count_electrons
1 0.000 0.000 0.000 0.2 0.0
2 0.000 0.500 0.000 0.2 0.0
3 0.244 0.250 0.043 56.1 19.9
4 0.256 0.750 0.543 56.1 19.8
5 0.500 0.000 0.500 0.2 0.0
6 0.500 0.500 0.500 0.2 0.0
7 0.744 0.250 0.457 56.1 19.8
8 0.756 0.750 0.957 56.1 19.8
